data_4349602
loop_
_publ_author_name
'Donsbach, C.'
'Dehnen, S.'

_publ_section_title
;
 Syntheses and properties of selenido mercurates with
 [HgSe2]2&#x2212;anions in diverse chemical environments
;
_journal_issue 2
_journal_name_full 'Inorganic Chemistry Frontiers'
_journal_page_first 336
_journal_paper_doi 10.1039/C6QI00481D
_journal_volume 4
_journal_year 2017
_chemical_formula_moiety 'Cs4 H Hg O0.5 Se4'
_chemical_formula_sum 'Cs4 H Hg O0.5 Se4'
_chemical_formula_weight 1057.08
_space_group_crystal_system monoclinic
_space_group_IT_number 14
_space_group_name_Hall '-P 2yn'
_space_group_name_H-M_alt 'P 1 21/n 1'
_atom_sites_solution_primary dual
_audit_creation_date 2016-10-27
_audit_creation_method
;
Olex2 1.2
(compiled 2016.09.09 svn.r3337 for OlexSys, GUI svn.r5227)
;
_audit_update_record
;
2016-11-02 deposited with the CCDC.
2016-12-07 downloaded from the CCDC.
;
_cell_angle_alpha 90
_cell_angle_beta 100.637(3)
_cell_angle_gamma 90
_cell_formula_units_Z 4
_cell_length_a 10.7624(5)
_cell_length_b 8.8940(3)
_cell_length_c 15.6140(7)
_cell_measurement_reflns_used 12889
_cell_measurement_temperature 100
_cell_measurement_theta_max 24.555
_cell_measurement_theta_min 2.225
_cell_volume 1468.90(11)
_computing_molecular_graphics 'Olex2 (Dolomanov et al., 2009)'
_computing_publication_material 'Olex2 (Dolomanov et al., 2009)'
_computing_structure_refinement 'ShelXL (Sheldrick, 2015)'
_computing_structure_solution 'ShelXT (Sheldrick, 2015)'
_diffrn_ambient_temperature 100
_diffrn_measured_fraction_theta_full 1.000
_diffrn_measured_fraction_theta_max 0.995
_diffrn_measurement_device_type 'STOE IPDS-2T'
_diffrn_radiation_type MoK\a
_diffrn_radiation_wavelength 0.71073
_diffrn_reflns_av_R_equivalents 0.0440
_diffrn_reflns_av_unetI/netI 0.0388
_diffrn_reflns_Laue_measured_fraction_full 1.000
_diffrn_reflns_Laue_measured_fraction_max 0.995
_diffrn_reflns_limit_h_max 14
_diffrn_reflns_limit_h_min -14
_diffrn_reflns_limit_k_max 12
_diffrn_reflns_limit_k_min -12
_diffrn_reflns_limit_l_max 21
_diffrn_reflns_limit_l_min -20
_diffrn_reflns_number 15391
_diffrn_reflns_point_group_measured_fraction_full 1.000
_diffrn_reflns_point_group_measured_fraction_max 0.995
_diffrn_reflns_theta_full 25.242
_diffrn_reflns_theta_max 29.075
_diffrn_reflns_theta_min 2.127
_exptl_absorpt_coefficient_mu 30.111
_exptl_absorpt_correction_T_max 0.4951
_exptl_absorpt_correction_T_min 0.3291
_exptl_absorpt_correction_type numerical
_exptl_absorpt_process_details 'STOE X-Area'
_exptl_crystal_colour 'dark red'
_exptl_crystal_colour_modifier dark
_exptl_crystal_colour_primary red
_exptl_crystal_density_diffrn 4.780
_exptl_crystal_description block
_exptl_crystal_F_000 1764
_exptl_crystal_size_max 0.045
_exptl_crystal_size_mid 0.042
_exptl_crystal_size_min 0.039
_refine_diff_density_max 0.894
_refine_diff_density_min -0.861
_refine_diff_density_rms 0.206
_refine_ls_extinction_coef 0.000141(8)
_refine_ls_extinction_expression Fc^*^=kFc[1+0.001xFc^2^\l^3^/sin(2\q)]^-1/4^
_refine_ls_extinction_method 'SHELXL-2014/7 (Sheldrick 2014'
_refine_ls_goodness_of_fit_ref 0.848
_refine_ls_hydrogen_treatment undef
_refine_ls_matrix_type full
_refine_ls_number_parameters 92
_refine_ls_number_reflns 3917
_refine_ls_number_restraints 0
_refine_ls_restrained_S_all 0.848
_refine_ls_R_factor_all 0.0348
_refine_ls_R_factor_gt 0.0195
_refine_ls_shift/su_max 0.002
_refine_ls_shift/su_mean 0.000
_refine_ls_structure_factor_coef Fsqd
_refine_ls_weighting_details 'w=1/[\s^2^(Fo^2^)+(0.0037P)^2^] where P=(Fo^2^+2Fc^2^)/3'
_refine_ls_weighting_scheme calc
_refine_ls_wR_factor_gt 0.0242
_refine_ls_wR_factor_ref 0.0255
_reflns_Friedel_coverage 0.000
_reflns_number_gt 3018
_reflns_number_total 3917
_reflns_threshold_expression 'I > 2\s(I)'
_cod_data_source_file c6qi00481d1.cif
_cod_data_source_block compound3
_cod_original_formula_sum 'Cs4 H Hg O0.50 Se4'
_cod_database_code 4349602
_shelx_space_group_comment
;
The symmetry employed for this shelxl refinement is uniquely defined
by the following loop, which should always be used as a source of
symmetry information in preference to the above space-group names.
They are only intended as comments.
;
_olex2_refinement_description
;
1. Others
 Fixed Sof: O1(0.5)
;
_shelx_shelxl_version_number 2014/7
_olex2_submission_special_instructions 'No special instructions were received'

loop_
_space_group_symop_operation_xyz
'x, y, z'
'-x+1/2, y+1/2, -z+1/2'
'-x, -y, -z'
'x-1/2, -y-1/2, z-1/2'

loop_
_atom_site_label
_atom_site_type_symbol
_atom_site_fract_x
_atom_site_fract_y
_atom_site_fract_z
_atom_site_U_iso_or_equiv
_atom_site_adp_type
_atom_site_occupancy
_atom_site_site_symmetry_order
_atom_site_calc_flag
_atom_site_refinement_flags_occupancy
Hg1 Hg 0.77103(2) 0.00840(2) 0.39483(2) 0.01344(4) Uani 1 1 d .
Cs1 Cs 0.59872(2) 0.15803(3) 0.61641(2) 0.01309(5) Uani 1 1 d .
Cs3 Cs 0.58638(2) 0.33098(3) 0.86209(2) 0.01537(6) Uani 1 1 d .
Cs2 Cs 0.32646(2) 0.50202(3) 0.58138(2) 0.01577(6) Uani 1 1 d .
Cs4 Cs 0.50578(2) 0.82859(3) 0.79026(2) 0.01513(6) Uani 1 1 d .
Se3 Se 0.58931(4) 0.75209(5) 0.58430(3) 0.01408(9) Uani 1 1 d .
Se4 Se 0.67812(4) 0.55305(5) 0.67866(3) 0.01511(9) Uani 1 1 d .
Se1 Se 0.68927(4) -0.16292(5) 0.27778(3) 0.01363(9) Uani 1 1 d .
Se2 Se 0.86262(4) 0.17888(5) 0.51024(3) 0.01429(9) Uani 1 1 d .
O1 O 0.5286(10) 1.0329(11) 0.9698(7) 0.059(3) Uani 0.5 1 d P

loop_
_atom_site_aniso_label
_atom_site_aniso_U_11
_atom_site_aniso_U_22
_atom_site_aniso_U_33
_atom_site_aniso_U_23
_atom_site_aniso_U_13
_atom_site_aniso_U_12
Hg1 0.01315(6) 0.01425(9) 0.01287(7) -0.00197(7) 0.00231(5) -0.00159(7)
Cs1 0.01327(10) 0.01380(14) 0.01222(11) 0.00104(11) 0.00240(9) 0.00068(10)
Cs3 0.01231(10) 0.01882(14) 0.01530(12) -0.00412(11) 0.00340(9) -0.00055(11)
Cs2 0.01498(11) 0.01332(13) 0.01883(12) 0.00233(12) 0.00266(9) 0.00049(11)
Cs4 0.01506(11) 0.01712(14) 0.01324(12) 0.00239(11) 0.00266(9) 0.00283(11)
Se3 0.01494(18) 0.0141(2) 0.01217(19) 0.00228(16) -0.00010(15) 0.00015(16)
Se4 0.01671(18) 0.0118(2) 0.0154(2) 0.00120(16) -0.00061(16) 0.00019(16)
Se1 0.01311(17) 0.0139(2) 0.0137(2) -0.00130(17) 0.00205(15) -0.00119(17)
Se2 0.01576(18) 0.0135(2) 0.01326(19) -0.00189(17) 0.00189(15) -0.00022(17)
O1 0.081(7) 0.035(6) 0.073(7) 0.016(5) 0.046(5) 0.012(5)

loop_
_atom_type_symbol
_atom_type_description
_atom_type_scat_dispersion_real
_atom_type_scat_dispersion_imag
_atom_type_scat_source
Cs Cs -0.3680 2.1192 'International Tables Vol C Tables 4.2.6.8 and 6.1.1.4'
H H 0.0000 0.0000 'International Tables Vol C Tables 4.2.6.8 and 6.1.1.4'
Hg Hg -2.3894 9.2266 'International Tables Vol C Tables 4.2.6.8 and 6.1.1.4'
O O 0.0106 0.0060 'International Tables Vol C Tables 4.2.6.8 and 6.1.1.4'
Se Se -0.0929 2.2259 'International Tables Vol C Tables 4.2.6.8 and 6.1.1.4'

loop_
_geom_angle_atom_site_label_1
_geom_angle_atom_site_label_2
_geom_angle_atom_site_label_3
_geom_angle
_geom_angle_site_symmetry_1
_geom_angle_site_symmetry_3
Cs1 Hg1 Cs1 67.015(7) 3_656 .
Cs1 Hg1 Cs2 60.491(6) . 3_666
Cs1 Hg1 Cs2 96.324(6) 3_656 3_666
Cs1 Hg1 Cs4 147.530(7) . 4_665
Cs1 Hg1 Cs4 110.220(7) 3_656 4_665
Cs3 Hg1 Cs1 120.383(7) 4_665 .
Cs3 Hg1 Cs1 169.919(7) 4_665 3_656
Cs3 Hg1 Cs1 95.260(6) 2_646 3_656
Cs3 Hg1 Cs1 62.280(6) 2_646 .
Cs3 Hg1 Cs3 94.446(7) 4_665 2_646
Cs3 Hg1 Cs2 110.206(7) 2_646 3_666
Cs3 Hg1 Cs2 82.839(7) 4_665 3_666
Cs3 Hg1 Cs4 67.672(7) 4_665 4_665
Cs3 Hg1 Cs4 109.229(7) 4_665 3_666
Cs3 Hg1 Cs4 86.545(7) 2_646 4_665
Cs4 Hg1 Cs1 95.267(7) 3_666 .
Cs4 Hg1 Cs1 61.857(6) 3_666 3_656
Cs4 Hg1 Cs3 153.888(7) 3_666 2_646
Cs4 Hg1 Cs2 63.774(6) 3_666 3_666
Cs4 Hg1 Cs2 147.371(7) 4_665 3_666
Cs4 Hg1 Cs4 112.161(6) 3_666 4_665
Se1 Hg1 Cs1 62.511(11) . 3_656
Se1 Hg1 Cs1 129.393(12) . .
Se1 Hg1 Cs3 118.362(13) . 2_646
Se1 Hg1 Cs3 110.156(13) . 4_665
Se1 Hg1 Cs2 127.813(12) . 3_666
Se1 Hg1 Cs4 56.402(11) . 4_665
Se1 Hg1 Cs4 64.253(12) . 3_666
Se1 Hg1 Se2 177.312(16) . .
Se2 Hg1 Cs1 53.207(11) . .
Se2 Hg1 Cs1 120.131(12) . 3_656
Se2 Hg1 Cs3 67.290(12) . 4_665
Se2 Hg1 Cs3 61.625(12) . 2_646
Se2 Hg1 Cs2 53.348(11) . 3_666
Se2 Hg1 Cs4 121.159(12) . 4_665
Se2 Hg1 Cs4 117.077(13) . 3_666
Hg1 Cs1 Hg1 112.985(7) 3_656 .
Hg1 Cs1 Cs3 55.690(6) . 2_646
Hg1 Cs1 Cs3 118.368(8) 3_656 2_646
Hg1 Cs1 Cs4 56.750(6) 3_656 1_545
Cs3 Cs1 Hg1 157.329(7) . .
Cs3 Cs1 Hg1 88.722(7) . 3_656
Cs3 Cs1 Cs3 109.097(6) . 2_646
Cs3 Cs1 Cs2 73.169(7) . .
Cs3 Cs1 Cs4 67.250(8) . 1_545
Cs2 Cs1 Hg1 67.684(6) . 3_656
Cs2 Cs1 Hg1 120.031(8) . .
Cs2 Cs1 Cs3 173.214(9) . 2_646
Cs2 Cs1 Cs4 110.212(8) . 1_545
Cs4 Cs1 Hg1 118.414(8) 1_545 .
Cs4 Cs1 Cs3 76.425(7) 1_545 2_646
Se3 Cs1 Hg1 67.929(10) 3_666 .
Se3 Cs1 Hg1 66.367(9) 1_545 .
Se3 Cs1 Hg1 69.963(9) 3_666 3_656
Se3 Cs1 Hg1 69.183(9) 1_545 3_656
Se3 Cs1 Cs3 119.256(10) 1_545 .
Se3 Cs1 Cs3 50.322(8) 1_545 2_646
Se3 Cs1 Cs3 121.747(11) 3_666 2_646
Se3 Cs1 Cs3 129.116(11) 3_666 .
Se3 Cs1 Cs2 56.100(9) 3_666 .
Se3 Cs1 Cs2 134.633(10) 1_545 .
Se3 Cs1 Cs4 124.509(11) 3_666 1_545
Se3 Cs1 Cs4 53.072(9) 1_545 1_545
Se3 Cs1 Se3 96.112(11) 3_666 1_545
Se3 Cs1 Se4 167.264(11) 1_545 .
Se3 Cs1 Se4 94.917(12) 3_666 .
Se3 Cs1 Se4 175.183(13) 3_666 2_646
Se3 Cs1 Se4 82.402(10) 1_545 2_646
Se3 Cs1 Se1 93.870(12) 1_545 3_656
Se3 Cs1 Se1 90.202(11) 3_666 3_656
Se3 Cs1 Se2 87.133(12) 3_666 .
Se4 Cs1 Hg1 112.405(10) . .
Se4 Cs1 Hg1 113.521(10) 2_646 3_656
Se4 Cs1 Hg1 107.330(10) 2_646 .
Se4 Cs1 Hg1 120.930(10) . 3_656
Se4 Cs1 Cs3 117.818(10) . 2_646
Se4 Cs1 Cs3 53.924(9) 2_646 2_646
Se4 Cs1 Cs3 55.175(9) 2_646 .
Se4 Cs1 Cs3 56.766(9) . .
Se4 Cs1 Cs2 57.649(8) . .
Se4 Cs1 Cs2 127.898(11) 2_646 .
Se4 Cs1 Cs4 123.934(11) . 1_545
Se4 Cs1 Cs4 58.034(9) 2_646 1_545
Se4 Cs1 Se4 86.089(8) . 2_646
Se4 Cs1 Se1 92.440(12) . 3_656
Se4 Cs1 Se1 94.465(11) 2_646 3_656
Se1 Cs1 Hg1 147.505(9) 3_656 .
Se1 Cs1 Hg1 34.643(7) 3_656 3_656
Se1 Cs1 Cs3 54.753(8) 3_656 .
Se1 Cs1 Cs3 130.778(11) 3_656 2_646
Se1 Cs1 Cs2 55.871(9) 3_656 .
Se1 Cs1 Cs4 54.354(9) 3_656 1_545
Se2 Cs1 Hg1 146.014(10) . 3_656
Se2 Cs1 Hg1 33.125(8) . .
Se2 Cs1 Cs3 53.325(9) . 2_646
Se2 Cs1 Cs3 125.198(10) . .
Se2 Cs1 Cs2 120.020(11) . .
Se2 Cs1 Cs4 129.750(11) . 1_545
Se2 Cs1 Se3 89.530(12) . 1_545
Se2 Cs1 Se4 84.675(12) . .
Se2 Cs1 Se4 88.271(11) . 2_646
Se2 Cs1 Se1 175.888(13) . 3_656
Hg1 Cs3 Hg1 85.553(7) 4_566 2_656
Hg1 Cs3 Cs1 156.687(8) 2_656 .
Hg1 Cs3 Cs1 62.030(6) 2_656 2_656
Hg1 Cs3 Cs1 115.612(9) 4_566 2_656
Hg1 Cs3 Cs1 116.376(7) 4_566 .
Hg1 Cs3 Cs4 62.572(6) 4_566 .
Hg1 Cs3 Cs4 83.004(7) 2_656 .
Cs1 Cs3 Cs1 99.120(7) . 2_656
Cs1 Cs3 Cs4 59.674(6) 2_656 .
Cs1 Cs3 Cs4 99.635(8) . .
Se3 Cs3 Hg1 156.460(11) 2_646 4_566
Se3 Cs3 Hg1 70.907(9) 2_646 2_656
Se3 Cs3 Cs1 53.107(9) 2_646 2_656
Se3 Cs3 Cs1 86.923(10) 2_646 .
Se3 Cs3 Cs4 112.619(11) 2_646 .
Se3 Cs3 Se4 84.096(12) 2_646 .
Se3 Cs3 Se4 38.712(10) 2_646 2_646
Se3 Cs3 Se1 136.194(13) 2_646 3_656
Se3 Cs3 Se2 89.804(11) 2_646 2_656
Se3 Cs3 Se2 126.187(12) 2_646 4_566
Se4 Cs3 Hg1 159.408(11) 2_646 4_566
Se4 Cs3 Hg1 105.330(9) 2_646 2_656
Se4 Cs3 Hg1 105.755(10) . 4_566
Se4 Cs3 Hg1 113.189(10) . 2_656
Se4 Cs3 Cs1 56.736(9) 2_646 .
Se4 Cs3 Cs1 53.697(8) . 2_656
Se4 Cs3 Cs1 84.978(10) 2_646 2_656
Se4 Cs3 Cs1 55.505(9) . .
Se4 Cs3 Cs4 51.239(9) . .
Se4 Cs3 Cs4 135.065(11) 2_646 .
Se4 Cs3 Se4 86.275(8) 2_646 .
Se1 Cs3 Hg1 65.712(9) 3_656 4_566
Se1 Cs3 Hg1 145.647(10) 3_656 2_656
Se1 Cs3 Cs1 146.825(11) 3_656 2_656
Se1 Cs3 Cs1 57.256(9) 3_656 .
Se1 Cs3 Cs4 98.710(10) 3_656 .
Se1 Cs3 Se4 93.316(11) 3_656 .
Se1 Cs3 Se4 97.511(12) 3_656 2_646
Se1 Cs3 Se2 133.794(12) 3_656 2_656
Se2 Cs3 Hg1 35.518(7) 2_656 2_656
Se2 Cs3 Hg1 66.570(8) 4_566 2_656
Se2 Cs3 Hg1 37.908(8) 4_566 4_566
Se2 Cs3 Hg1 69.981(9) 2_656 4_566
Se2 Cs3 Cs1 141.879(11) 2_656 .
Se2 Cs3 Cs1 123.700(10) 4_566 2_656
Se2 Cs3 Cs1 135.715(10) 4_566 .
Se2 Cs3 Cs1 50.900(9) 2_656 2_656
Se2 Cs3 Cs4 47.506(8) 2_656 .
Se2 Cs3 Cs4 93.495(10) 4_566 .
Se2 Cs3 Se4 130.718(14) 4_566 2_646
Se2 Cs3 Se4 142.724(13) 4_566 .
Se2 Cs3 Se4 86.377(12) 2_656 .
Se2 Cs3 Se4 128.481(11) 2_656 2_646
Se2 Cs3 Se1 79.091(11) 4_566 3_656
Se2 Cs3 Se2 74.020(12) 4_566 2_656
O1 Cs3 Hg1 88.64(17) 1_545 4_566
O1 Cs3 Hg1 84.86(19) 1_545 2_656
O1 Cs3 Cs1 135.28(19) 1_545 2_656
O1 Cs3 Cs1 102.52(19) 1_545 .
O1 Cs3 Cs4 149.45(17) 1_545 .
O1 Cs3 Se3 89.44(18) 1_545 2_646
O1 Cs3 Se4 157.29(18) 1_545 .
O1 Cs3 Se4 75.28(17) 1_545 2_646
O1 Cs3 Se1 76.43(19) 1_545 3_656
O1 Cs3 Se2 115.42(19) 1_545 2_656
O1 Cs3 Se2 55.97(17) 1_545 4_566
Cs1 Cs2 Hg1 58.777(6) 3_666 3_666
Cs1 Cs2 Hg1 149.261(7) . 3_666
Cs1 Cs2 Cs1 111.701(7) . 3_666
Se3 Cs2 Hg1 138.034(10) 3_666 3_666
Se3 Cs2 Hg1 66.162(9) . 3_666
Se3 Cs2 Cs1 85.443(10) . .
Se3 Cs2 Cs1 80.289(10) 3_666 3_666
Se3 Cs2 Cs1 49.636(8) . 3_666
Se3 Cs2 Cs1 52.171(8) 3_666 .
Se3 Cs2 Se3 95.379(12) . 3_666
Se3 Cs2 Se4 89.881(11) 3_666 .
Se3 Cs2 Se4 87.237(11) . 3_666
Se3 Cs2 Se4 35.366(9) 3_666 3_666
Se3 Cs2 Se4 37.307(10) . .
Se3 Cs2 Se1 87.817(12) 3_666 3_656
Se3 Cs2 Se1 162.795(13) 3_666 4_566
Se3 Cs2 Se1 100.012(12) . 4_566
Se3 Cs2 Se1 127.620(11) . 3_656
Se3 Cs2 Se2 84.477(12) . 3_666
Se3 Cs2 O1 105.54(14) 3_666 2_546
Se3 Cs2 O1 136.32(15) . 2_546
Se4 Cs2 Hg1 94.628(9) . 3_666
Se4 Cs2 Hg1 103.741(9) 3_666 3_666
Se4 Cs2 Cs1 50.846(8) 3_666 3_666
Se4 Cs2 Cs1 84.477(9) . 3_666
Se4 Cs2 Cs1 54.636(9) . .
Se4 Cs2 Cs1 85.536(9) 3_666 .
Se4 Cs2 Se4 103.767(10) . 3_666
Se4 Cs2 Se1 97.693(11) . 4_566
Se1 Cs2 Hg1 133.703(10) 3_656 3_666
Se1 Cs2 Hg1 56.981(8) 4_566 3_666
Se1 Cs2 Cs1 167.125(11) 3_656 3_666
Se1 Cs2 Cs1 115.690(11) 4_566 3_666
Se1 Cs2 Cs1 56.262(9) 3_656 .
Se1 Cs2 Cs1 121.290(10) 4_566 .
Se1 Cs2 Se4 90.629(10) 3_656 .
Se1 Cs2 Se4 119.519(12) 3_656 3_666
Se1 Cs2 Se4 152.481(10) 4_566 3_666
Se1 Cs2 Se1 76.726(7) 3_656 4_566
Se1 Cs2 O1 91.68(16) 3_656 2_546
Se2 Cs2 Hg1 32.364(7) 3_666 3_666
Se2 Cs2 Cs1 161.387(11) 3_666 .
Se2 Cs2 Cs1 50.376(9) 3_666 3_666
Se2 Cs2 Se3 113.391(12) 3_666 3_666
Se2 Cs2 Se4 78.390(10) 3_666 3_666
Se2 Cs2 Se4 120.269(13) 3_666 .
Se2 Cs2 Se1 140.942(12) 3_666 3_656
Se2 Cs2 Se1 75.972(11) 3_666 4_566
Se2 Cs2 O1 52.14(15) 3_666 2_546
O1 Cs2 Hg1 85.29(16) 4_575 3_666
O1 Cs2 Hg1 72.83(14) 2_546 3_666
O1 Cs2 Cs1 125.06(16) 4_575 .
O1 Cs2 Cs1 96.22(16) 2_546 3_666
O1 Cs2 Cs1 88.90(18) 4_575 3_666
O1 Cs2 Cs1 137.43(15) 2_546 .
O1 Cs2 Se3 85.07(16) 4_575 3_666
O1 Cs2 Se3 137.37(18) 4_575 .
O1 Cs2 Se4 172.28(17) 4_575 .
O1 Cs2 Se4 68.83(16) 4_575 3_666
O1 Cs2 Se4 164.48(14) 2_546 .
O1 Cs2 Se4 88.40(15) 2_546 3_666
O1 Cs2 Se1 67.97(15) 2_546 4_566
O1 Cs2 Se1 88.75(16) 4_575 4_566
O1 Cs2 Se1 95.01(18) 4_575 3_656
O1 Cs2 Se2 57.13(17) 4_575 3_666
O1 Cs2 O1 20.9(3) 4_575 2_546
Hg1 Cs4 Hg1 96.421(6) 3_666 4_566
Hg1 Cs4 Cs1 152.343(8) 3_666 2_656
Hg1 Cs4 Cs1 102.866(8) 4_566 2_656
Hg1 Cs4 Cs1 61.392(6) 3_666 1_565
Hg1 Cs4 Cs2 68.551(6) 4_566 .
Hg1 Cs4 Cs2 63.404(6) 3_666 .
Cs1 Cs4 Hg1 157.469(7) 1_565 4_566
Cs1 Cs4 Cs1 96.864(6) 1_565 2_656
Cs1 Cs4 Cs2 95.843(8) 1_565 .
Cs1 Cs4 Cs2 105.611(8) 2_656 .
Se3 Cs4 Hg1 72.345(8) . 3_666
Se3 Cs4 Hg1 117.428(11) . 4_566
Se3 Cs4 Cs1 81.179(9) . 2_656
Se3 Cs4 Cs1 54.887(9) . 1_565
Se3 Cs4 Cs2 51.068(9) . .
Se3 Cs4 Se4 38.338(10) . .
Se3 Cs4 Se4 81.386(11) . 2_656
Se3 Cs4 Se1 105.127(11) . 4_566
Se3 Cs4 Se1 96.849(11) . 3_666
Se4 Cs4 Hg1 95.467(11) . 4_566
Se4 Cs4 Hg1 114.770(10) 2_656 3_666
Se4 Cs4 Hg1 105.660(10) . 3_666
Se4 Cs4 Hg1 147.822(9) 2_656 4_566
Se4 Cs4 Cs1 54.667(8) 2_656 1_565
Se4 Cs4 Cs1 51.724(8) 2_656 2_656
Se4 Cs4 Cs1 87.601(10) . 1_565
Se4 Cs4 Cs1 53.310(8) . 2_656
Se4 Cs4 Cs2 54.499(8) . .
Se4 Cs4 Cs2 131.684(10) 2_656 .
Se4 Cs4 Se4 84.025(7) . 2_656
Se1 Cs4 Hg1 63.302(8) 4_566 3_666
Se1 Cs4 Hg1 36.253(7) 3_666 3_666
Se1 Cs4 Hg1 108.650(10) 3_666 4_566
Se1 Cs4 Hg1 33.133(7) 4_566 4_566
Se1 Cs4 Cs1 124.614(9) 4_566 1_565
Se1 Cs4 Cs1 56.365(9) 3_666 1_565
Se1 Cs4 Cs1 133.827(11) 4_566 2_656
Se1 Cs4 Cs1 145.138(10) 3_666 2_656
Se1 Cs4 Cs2 55.796(9) 4_566 .
Se1 Cs4 Cs2 99.545(9) 3_666 .
Se1 Cs4 Se4 171.535(13) 4_566 2_656
Se1 Cs4 Se4 93.459(12) 3_666 2_656
Se1 Cs4 Se4 104.440(12) 4_566 .
Se1 Cs4 Se4 135.082(12) 3_666 .
Se1 Cs4 Se1 80.523(7) 3_666 4_566
Se2 Cs4 Hg1 64.626(9) 2_656 4_566
Se2 Cs4 Hg1 156.449(11) 2_656 3_666
Se2 Cs4 Cs1 137.789(11) 2_656 1_565
Se2 Cs4 Cs1 50.959(9) 2_656 2_656
Se2 Cs4 Cs2 116.962(12) 2_656 .
Se2 Cs4 Se3 127.802(13) 2_656 .
Se2 Cs4 Se4 83.198(11) 2_656 2_656
Se2 Cs4 Se4 90.670(12) 2_656 .
Se2 Cs4 Se1 96.612(12) 2_656 4_566
Se2 Cs4 Se1 133.701(13) 2_656 3_666
O1 Cs4 Hg1 109.89(17) . 3_666
O1 Cs4 Hg1 91.00(17) . 4_566
O1 Cs4 Cs1 99.99(16) . 1_565
O1 Cs4 Cs1 89.59(18) . 2_656
O1 Cs4 Cs2 156.57(18) . .
O1 Cs4 Se3 151.36(17) . .
O1 Cs4 Se4 71.75(17) . 2_656
O1 Cs4 Se4 142.86(17) . .
O1 Cs4 Se1 100.82(18) . 4_566
O1 Cs4 Se1 75.55(16) . 3_666
O1 Cs4 Se2 59.49(16) . 2_656
Cs1 Se3 Cs1 83.887(11) 3_666 1_565
Cs1 Se3 Cs3 123.662(15) 3_666 2_656
Cs1 Se3 Cs2 134.623(14) 1_565 3_666
Cs1 Se3 Cs2 71.727(10) 3_666 3_666
Cs1 Se3 Cs2 78.812(10) 3_666 .
Cs1 Se3 Cs4 124.417(14) 3_666 .
Cs3 Se3 Cs1 76.572(11) 2_656 1_565
Cs3 Se3 Cs2 85.815(12) 2_656 3_666
Cs3 Se3 Cs2 150.896(15) 2_656 .
Cs3 Se3 Cs4 98.761(12) 2_656 .
Cs2 Se3 Cs1 128.098(14) . 1_565
Cs2 Se3 Cs2 84.621(12) . 3_666
Cs4 Se3 Cs1 72.041(11) . 1_565
Cs4 Se3 Cs2 78.478(11) . .
Cs4 Se3 Cs2 152.875(16) . 3_666
Se4 Se3 Cs1 130.698(18) . 1_565
Se4 Se3 Cs1 145.36(2) . 3_666
Se4 Se3 Cs3 74.548(15) . 2_656
Se4 Se3 Cs2 76.900(16) . .
Se4 Se3 Cs2 81.699(17) . 3_666
Se4 Se3 Cs4 73.941(17) . .
Cs1 Se4 Cs1 122.752(13) . 2_656
Cs1 Se4 Cs3 67.730(10) . .
Cs1 Se4 Cs3 72.381(10) 2_656 .
Cs1 Se4 Cs2 70.437(10) . 3_666
Cs1 Se4 Cs2 140.138(14) 2_656 3_666
Cs1 Se4 Cs2 67.715(9) . .
Cs1 Se4 Cs2 142.904(15) 2_656 .
Cs1 Se4 Cs4 72.571(10) . 2_646
Cs1 Se4 Cs4 67.298(9) 2_656 2_646
Cs3 Se4 Cs1 68.089(9) 2_656 2_656
Cs3 Se4 Cs1 136.475(15) 2_656 .
Cs3 Se4 Cs3 140.467(12) 2_656 .
Cs3 Se4 Cs2 132.212(13) 2_656 .
Cs3 Se4 Cs2 81.998(11) . .
Cs3 Se4 Cs2 137.609(14) . 3_666
Cs3 Se4 Cs2 77.920(11) 2_656 3_666
Cs3 Se4 Cs4 75.657(11) 2_656 2_646
Cs3 Se4 Cs4 93.310(12) 2_656 .
Cs3 Se4 Cs4 88.966(11) . 2_646
Cs2 Se4 Cs2 76.233(10) . 3_666
Cs2 Se4 Cs4 139.778(14) . 2_646
Cs4 Se4 Cs1 129.860(14) . .
Cs4 Se4 Cs1 74.378(10) . 2_656
Cs4 Se4 Cs3 76.349(12) . .
Cs4 Se4 Cs2 129.300(12) . 3_666
Cs4 Se4 Cs2 73.798(10) . .
Cs4 Se4 Cs2 84.970(11) 2_646 3_666
Cs4 Se4 Cs4 141.545(12) . 2_646
Se3 Se4 Cs1 119.664(18) . .
Se3 Se4 Cs1 117.567(19) . 2_656
Se3 Se4 Cs3 66.741(15) . 2_656
Se3 Se4 Cs3 136.77(2) . .
Se3 Se4 Cs2 65.793(15) . .
Se3 Se4 Cs2 62.936(15) . 3_666
Se3 Se4 Cs4 134.24(2) . 2_646
Se3 Se4 Cs4 67.721(16) . .
Hg1 Se1 Cs1 82.845(13) . 3_656
Hg1 Se1 Cs3 148.204(17) . 3_656
Hg1 Se1 Cs2 102.986(15) . 4_665
Hg1 Se1 Cs2 96.490(14) . 3_656
Hg1 Se1 Cs4 79.494(14) . 3_666
Hg1 Se1 Cs4 90.465(12) . 4_665
Cs1 Se1 Cs2 143.001(13) 3_656 4_665
Cs3 Se1 Cs1 67.992(9) 3_656 3_656
Cs3 Se1 Cs2 93.624(10) 3_656 4_665
Cs3 Se1 Cs2 84.393(11) 3_656 3_656
Cs3 Se1 Cs4 78.555(10) 3_656 3_666
Cs3 Se1 Cs4 120.511(14) 3_656 4_665
Cs2 Se1 Cs1 67.867(10) 3_656 3_656
Cs2 Se1 Cs2 144.814(14) 3_656 4_665
Cs4 Se1 Cs1 69.281(10) 3_666 3_656
Cs4 Se1 Cs1 143.910(14) 4_665 3_656
Cs4 Se1 Cs2 75.873(10) 3_666 4_665
Cs4 Se1 Cs2 73.060(10) 4_665 4_665
Cs4 Se1 Cs2 137.125(13) 3_666 3_656
Cs4 Se1 Cs2 77.815(11) 4_665 3_656
Cs4 Se1 Cs4 144.178(14) 3_666 4_665
Hg1 Se2 Cs1 93.668(14) . .
Hg1 Se2 Cs3 82.857(14) . 2_646
Hg1 Se2 Cs3 74.802(12) . 4_665
Hg1 Se2 Cs2 94.288(13) . 3_666
Hg1 Se2 Cs4 163.445(19) . 2_646
Cs1 Se2 Cs3 75.775(11) . 2_646
Cs1 Se2 Cs3 167.843(13) . 4_665
Cs1 Se2 Cs2 77.646(10) . 3_666
Cs3 Se2 Cs3 105.981(13) 4_665 2_646
Cs2 Se2 Cs3 153.010(14) 3_666 2_646
Cs2 Se2 Cs3 99.044(12) 3_666 4_665
Cs4 Se2 Cs1 80.128(11) 2_646 .
Cs4 Se2 Cs3 80.746(11) 2_646 2_646
Cs4 Se2 Cs3 112.014(13) 2_646 4_665
Cs4 Se2 Cs2 99.284(14) 2_646 3_666
Cs3 O1 Cs2 103.4(3) 1_565 2_556
Cs3 O1 Cs2 95.0(3) 1_565 4_676
Cs3 O1 Cs4 90.0(2) 1_565 .
Cs2 O1 Cs2 159.1(3) 4_676 2_556
Cs4 O1 Cs2 82.3(2) . 2_556
Cs4 O1 Cs2 107.6(3) . 4_676
O1 O1 Cs3 150.1(10) 3_677 1_565
O1 O1 Cs2 62.7(8) 3_677 2_556
O1 O1 Cs2 96.5(9) 3_677 4_676
O1 O1 Cs4 112.4(10) 3_677 .

loop_
_geom_bond_atom_site_label_1
_geom_bond_atom_site_label_2
_geom_bond_distance
_geom_bond_site_symmetry_2
Hg1 Cs1 4.4214(4) .
Hg1 Cs1 4.2189(3) 3_656
Hg1 Cs3 3.8028(3) 4_665
Hg1 Cs3 4.1351(3) 2_646
Hg1 Cs2 4.5103(4) 3_666
Hg1 Cs4 4.4220(4) 4_665
Hg1 Cs4 4.0189(3) 3_666
Hg1 Se1 2.4171(5) .
Hg1 Se2 2.4211(5) .
Cs1 Hg1 4.2190(3) 3_656
Cs1 Cs3 4.1578(4) .
Cs1 Cs3 4.4317(4) 2_646
Cs1 Cs2 4.2017(4) .
Cs1 Cs4 4.2375(4) 1_545
Cs1 Se3 3.4949(5) 3_666
Cs1 Se3 3.6439(6) 1_545
Cs1 Se4 3.7472(5) 2_646
Cs1 Se4 3.7030(5) .
Cs1 Se1 3.7720(5) 3_656
Cs1 Se2 3.5480(5) .
Cs3 Hg1 3.8028(3) 4_566
Cs3 Hg1 4.1351(3) 2_656
Cs3 Cs1 4.4317(4) 2_656
Cs3 Cs4 4.6085(5) .
Cs3 Se3 3.5067(5) 2_646
Cs3 Se4 3.6789(5) 2_646
Cs3 Se4 3.7581(6) .
Cs3 Se1 3.6625(5) 3_656
Cs3 Se2 3.6668(5) 2_656
Cs3 Se2 3.6351(5) 4_566
Cs3 O1 3.261(9) 1_545
Cs2 Hg1 4.5103(4) 3_666
Cs2 Cs1 4.4996(4) 3_666
Cs2 Se3 3.5922(5) .
Cs2 Se3 3.6726(6) 3_666
Cs2 Se4 4.0809(6) 3_666
Cs2 Se4 3.8360(5) .
Cs2 Se1 3.9119(5) 4_566
Cs2 Se1 3.7547(6) 3_656
Cs2 Se2 3.6287(5) 3_666
Cs2 O1 3.368(11) 4_575
Cs2 O1 3.767(10) 2_546
Cs4 Hg1 4.0189(3) 3_666
Cs4 Hg1 4.4220(4) 4_566
Cs4 Cs1 4.5004(4) 2_656
Cs4 Cs1 4.2375(4) 1_565
Cs4 Se3 3.5609(5) .
Cs4 Se4 3.6980(6) .
Cs4 Se4 3.8968(5) 2_656
Cs4 Se1 3.6816(5) 3_666
Cs4 Se1 3.6834(5) 4_566
Cs4 Se2 3.4429(5) 2_656
Cs4 O1 3.312(11) .
Se3 Cs1 3.4949(5) 3_666
Se3 Cs1 3.6439(6) 1_565
Se3 Cs3 3.5067(5) 2_656
Se3 Cs2 3.6727(6) 3_666
Se3 Se4 2.3870(6) .
Se4 Cs1 3.7472(5) 2_656
Se4 Cs3 3.6789(5) 2_656
Se4 Cs2 4.0810(6) 3_666
Se4 Cs4 3.8968(5) 2_646
Se1 Cs1 3.7720(5) 3_656
Se1 Cs3 3.6625(5) 3_656
Se1 Cs2 3.9119(5) 4_665
Se1 Cs2 3.7547(5) 3_656
Se1 Cs4 3.6816(5) 3_666
Se1 Cs4 3.6834(5) 4_665
Se2 Cs3 3.6668(5) 2_646
Se2 Cs3 3.6351(5) 4_665
Se2 Cs2 3.6287(5) 3_666
Se2 Cs4 3.4429(5) 2_646
O1 Cs3 3.261(9) 1_565
O1 Cs2 3.368(11) 4_676
O1 Cs2 3.767(10) 2_556
O1 O1 1.350(19) 3_677
